data_4305597
loop_
_publ_author_name
'Desmond J. Hubbard'
'Alexander R. Johnston'
'Hernan Sanchez Casalongue'
'Amy Narducci Sarjeant'
'Alexander J. Norquist'

_publ_section_title
;
Synthetic Approaches for Noncentrosymmetric Molybdates
;
_journal_name_full 'Inorganic Chemistry'
_journal_page_first 8518
_journal_page_last 8525
_journal_paper_doi 10.1021/ic800572g
_journal_volume 47
_journal_year 2008
_chemical_formula_moiety 'C12 H54 F2 Mo8 N8 O32'
_chemical_formula_sum 'C12 H54 F2 Mo8 N8 O32'
_chemical_formula_weight 1628.11
_space_group_IT_number 2
_symmetry_cell_setting triclinic
_symmetry_space_group_name_Hall '-P 1'
_symmetry_space_group_name_H-M 'P -1'
_atom_sites_solution_hydrogens geom
_atom_sites_solution_primary direct
_audit_creation_date 07-03-02
_audit_creation_method CRYSTALS_ver_12.84
_cell_angle_alpha 111.491(19)
_cell_angle_beta 103.33(2)
_cell_angle_gamma 101.05(2)
_cell_formula_units_Z 1
_cell_length_a 9.707(3)
_cell_length_b 10.571(3)
_cell_length_c 12.1601(19)
_cell_measurement_reflns_used 7780
_cell_measurement_temperature 110
_cell_measurement_theta_max 27.9954
_cell_measurement_theta_min 3.7938
_cell_volume 1075.9(6)
_computing_cell_refinement 'DENZO/SCALEPACK (Otwinowski & Minor, 1997)'
_computing_data_collection 'COLLECT (Nonius, 1997-2001).'
_computing_data_reduction 'DENZO/SCALEPACK (Otwinowski & Minor, 1997)'
_computing_molecular_graphics 'CAMERON (Watkin et al., 1996)'
_computing_publication_material 'CRYSTALS (Betteridge et al., 2003)'
_computing_structure_refinement 'CRYSTALS (Betteridge et al., 2003)'
_computing_structure_solution 'SHELXS 86 (Sheldrick, 1986)'
_diffrn_ambient_temperature 110
_diffrn_measured_fraction_theta_full 0.995
_diffrn_measured_fraction_theta_max 0.987
_diffrn_measurement_device_type 'Nonius KappaCCD'
_diffrn_measurement_method \w
_diffrn_radiation_monochromator graphite
_diffrn_radiation_type 'Mo K\a'
_diffrn_radiation_wavelength 0.71073
_diffrn_reflns_av_R_equivalents 0.026
_diffrn_reflns_limit_h_max 12
_diffrn_reflns_limit_h_min -12
_diffrn_reflns_limit_k_max 13
_diffrn_reflns_limit_k_min -13
_diffrn_reflns_limit_l_max 16
_diffrn_reflns_limit_l_min -15
_diffrn_reflns_number 11760
_diffrn_reflns_theta_full 27.337
_diffrn_reflns_theta_max 28.182
_diffrn_reflns_theta_min 3.815
_diffrn_standards_number 0
_exptl_absorpt_coefficient_mu 2.367
_exptl_absorpt_correction_T_max 0.79
_exptl_absorpt_correction_T_min 0.79
_exptl_absorpt_correction_type multi-scan
_exptl_absorpt_process_details 'DENZO/SCALEPACK (Otwinowski & Minor, 1997)'
_exptl_crystal_colour colorless
_exptl_crystal_density_diffrn 2.513
_exptl_crystal_description plate
_exptl_crystal_F_000 792
_exptl_crystal_size_max 0.229
_exptl_crystal_size_mid 0.125
_exptl_crystal_size_min 0.041
_refine_diff_density_max 0.67
_refine_diff_density_min -0.78
_refine_ls_extinction_coef 5.9(12)
_refine_ls_extinction_method 'Larson (1970), Equation 22'
_refine_ls_goodness_of_fit_ref 0.8806
_refine_ls_hydrogen_treatment constr
_refine_ls_matrix_type full
_refine_ls_number_parameters 281
_refine_ls_number_reflns 3977
_refine_ls_number_restraints 0
_refine_ls_R_factor_all 0.0317
_refine_ls_R_factor_gt 0.0207
_refine_ls_shift/su_max 0.000896
_refine_ls_structure_factor_coef Fsqd
_refine_ls_weighting_details
;
 Method, part 1, Chebychev polynomial, (Watkin, 1994, Prince, 1982) 
 [weight] = 1.0/[A~0~*T~0~(x)+A~1~*T~1~(x) ... +A~n-1~]*T~n-1~(x)] 
 where A~i~ are the Chebychev coefficients listed below and x= Fcalc/Fmax 
 Method = Robust Weighting (Prince, 1982) 
 W = [weight] * [1-(deltaF/6*sigmaF)^2^]^2^ 
 A~i~ are: 
 0.112E+05 -0.150E+05 0.133E+05 -0.470E+04 0.228E+04 
;
_refine_ls_weighting_scheme calc
_refine_ls_wR_factor_all 0.0486
_refine_ls_wR_factor_gt 0.0486
_refine_ls_wR_factor_ref 0.0486
_reflns_limit_h_max 12
_reflns_limit_h_min -12
_reflns_limit_k_max 13
_reflns_limit_k_min -13
_reflns_limit_l_max 16
_reflns_limit_l_min 0
_reflns_number_gt 3977
_reflns_number_total 5201
_reflns_threshold_expression I>3.0\s(I)
_oxford_diffrn_Wilson_B_factor 0.00
_oxford_diffrn_Wilson_scale 0.00
_oxford_refine_ls_scale 2.401(13)
_oxford_structure_analysis_title 'x0347 in P -1'
_cod_data_source_file ic800572g-file002_8.cif
_cod_data_source_block x0347_compound-8
_cod_depositor_comments
;
The following automatic conversions were performed:
'_symmetry_cell_setting' value 'Triclinic' changed to 'triclinic'
according to '/home/saulius/struct/CIF-dictionaries/cif_core.dic'
dictionary named 'cif_core.dic' version 2.4.1 from 2010-06-29.

Automatic conversion script
Id: cif_fix_enum 1527 2010-12-29 10:47:43Z saulius 
;
_cod_original_cell_volume 1075.9(5)
_cod_original_sg_symbol_H-M 'P -1 '
_cod_database_code 4305597

loop_
_symmetry_equiv_pos_as_xyz
x,y,z
-x,-y,-z

loop_
_atom_site_label
_atom_site_type_symbol
_atom_site_fract_x
_atom_site_fract_y
_atom_site_fract_z
_atom_site_U_iso_or_equiv
_atom_site_occupancy
_atom_site_adp_type
_atom_site_refinement_flags_posn
_atom_site_refinement_flags_adp
_atom_site_refinement_flags_occupancy
_atom_site_disorder_assembly
_atom_site_disorder_group
_atom_site_attached_hydrogens
Mo1 Mo 0.13385(3) -0.10502(3) 0.77420(2) 0.0065 1.0000 Uani . . . . . .
Mo2 Mo 0.33032(3) 0.15209(3) 0.73928(2) 0.0068 1.0000 Uani . . . . . .
Mo3 Mo 0.17770(3) 0.28043(3) 0.55457(2) 0.0059 1.0000 Uani . . . . . .
Mo4 Mo -0.05696(3) 0.05731(3) 0.62902(2) 0.0052 1.0000 Uani . . . . . .
F1 F -0.0527(2) -0.1129(2) 0.82340(19) 0.0128 1.0000 Uani . . . . . .
O1 O 0.1238(3) -0.2813(3) 0.7310(2) 0.0129 1.0000 Uani . . . . . .
O2 O 0.2304(3) -0.0192(3) 0.9320(2) 0.0144 1.0000 Uani . . . . . .
O3 O 0.2799(3) -0.0502(2) 0.7092(2) 0.0089 1.0000 Uani . . . . . .
O4 O 0.1089(2) 0.1017(2) 0.7705(2) 0.0071 1.0000 Uani . . . . . .
O5 O -0.0308(3) -0.1466(2) 0.6044(2) 0.0082 1.0000 Uani . . . . . .
O6 O 0.4254(3) 0.2312(3) 0.8960(2) 0.0126 1.0000 Uani . . . . . .
O7 O 0.4679(3) 0.1430(3) 0.6700(2) 0.0118 1.0000 Uani . . . . . .
O8 O 0.2783(2) 0.3136(2) 0.7253(2) 0.0082 1.0000 Uani . . . . . .
O9 O 0.1499(2) 0.0657(2) 0.5495(2) 0.0066 1.0000 Uani . . . . . .
O10 O 0.3310(3) 0.2998(3) 0.5077(2) 0.0111 1.0000 Uani . . . . . .
O11 O 0.1325(3) 0.4358(2) 0.5785(2) 0.0102 1.0000 Uani . . . . . .
O12 O -0.0241(3) 0.2238(2) 0.6221(2) 0.0087 1.0000 Uani . . . . . .
O13 O -0.2019(3) 0.0474(3) 0.6848(2) 0.0109 1.0000 Uani . . . . . .
O14 O 0.4744(3) 0.8558(3) 1.5642(2) 0.0142 1.0000 Uani . . . . . .
O15 O 0.2191(3) 0.5733(3) 0.8761(3) 0.0223 1.0000 Uani . . . . . .
O16 O -0.2869(3) 0.1766(3) 0.8996(2) 0.0175 1.0000 Uani . . . . . .
N1 N 0.2855(3) 0.4090(3) 1.1993(3) 0.0113 1.0000 Uani . . . . . .
N2 N 0.0162(3) 0.2102(3) 0.9835(3) 0.0115 1.0000 Uani . . . . . .
N3 N 0.3512(3) 0.1435(3) 1.2102(3) 0.0152 1.0000 Uani . . . . . .
N4 N 0.2047(3) 0.6416(3) 1.4826(3) 0.0104 1.0000 Uani . . . . . .
C1 C 0.2530(4) 0.4082(4) 1.0745(3) 0.0144 1.0000 Uani . . . . . .
C2 C 0.0859(4) 0.3615(4) 1.0085(3) 0.0135 1.0000 Uani . . . . . .
C3 C 0.4354(4) 0.3979(4) 1.2437(3) 0.0141 1.0000 Uani . . . . . .
C4 C 0.4457(4) 0.2482(4) 1.1808(3) 0.0142 1.0000 Uani . . . . . .
C5 C 0.2694(4) 0.5400(4) 1.2887(3) 0.0125 1.0000 Uani . . . . . .
C6 C 0.2272(4) 0.5138(3) 1.3925(3) 0.0119 1.0000 Uani . . . . . .
H1 H 0.5360 0.8432 1.5078 0.0168 1.0000 Uiso R . . . . .
H2 H 0.4569 0.9508 1.5859 0.0168 1.0000 Uiso R . . . . .
H3 H 0.1851 0.6039 0.8085 0.0284 1.0000 Uiso R . . . . .
H4 H 0.2481 0.4848 0.8413 0.0284 1.0000 Uiso R . . . . .
H5 H -0.3174 0.2644 0.9103 0.0207 1.0000 Uiso R . . . . .
H6 H -0.3148 0.1239 0.8067 0.0207 1.0000 Uiso R . . . . .
H7 H 0.2977 0.3430 1.0257 0.0168 1.0000 Uiso R . . . . .
H8 H 0.2960 0.5045 1.0848 0.0173 1.0000 Uiso R . . . . .
H9 H 0.0404 0.4224 1.0594 0.0160 1.0000 Uiso R . . . . .
H10 H 0.0679 0.3686 0.9295 0.0160 1.0000 Uiso R . . . . .
H11 H 0.0349 0.2019 1.0646 0.0136 1.0000 Uiso R . . . . .
H12 H 0.0606 0.1461 0.9289 0.0136 1.0000 Uiso R . . . . .
H13 H -0.0933 0.1816 0.9405 0.0136 1.0000 Uiso R . . . . .
H14 H 0.5046 0.4629 1.2269 0.0142 1.0000 Uiso R . . . . .
H15 H 0.4633 0.4266 1.3335 0.0138 1.0000 Uiso R . . . . .
H16 H 0.5477 0.2492 1.2108 0.0165 1.0000 Uiso R . . . . .
H17 H 0.4152 0.2170 1.0906 0.0158 1.0000 Uiso R . . . . .
H18 H 0.2450 0.1405 1.1806 0.0184 1.0000 Uiso R . . . . .
H19 H 0.3845 0.1739 1.3027 0.0184 1.0000 Uiso R . . . . .
H20 H 0.3606 0.0464 1.1670 0.0184 1.0000 Uiso R . . . . .
H21 H 0.1910 0.5666 1.2449 0.0149 1.0000 Uiso R . . . . .
H22 H 0.3608 0.6175 1.3227 0.0149 1.0000 Uiso R . . . . .
H23 H 0.1357 0.4362 1.3545 0.0150 1.0000 Uiso R . . . . .
H24 H 0.3035 0.4855 1.4352 0.0153 1.0000 Uiso R . . . . .
H25 H 0.1771 0.6204 1.5496 0.0141 1.0000 Uiso R . . . . .
H26 H 0.2987 0.7231 1.5211 0.0141 1.0000 Uiso R . . . . .
H27 H 0.1232 0.6676 1.4371 0.0141 1.0000 Uiso R . . . . .

loop_
_atom_site_aniso_label
_atom_site_aniso_U_11
_atom_site_aniso_U_22
_atom_site_aniso_U_33
_atom_site_aniso_U_23
_atom_site_aniso_U_13
_atom_site_aniso_U_12
Mo1 0.00845(12) 0.00671(12) 0.00580(12) 0.00383(10) 0.00262(10) 0.00272(9)
Mo2 0.00621(12) 0.00793(13) 0.00679(12) 0.00390(10) 0.00225(10) 0.00195(9)
Mo3 0.00704(12) 0.00492(12) 0.00602(12) 0.00266(9) 0.00227(9) 0.00141(9)
Mo4 0.00629(12) 0.00570(12) 0.00468(12) 0.00278(9) 0.00237(9) 0.00212(9)
F1 0.0129(9) 0.0182(10) 0.0119(9) 0.0096(8) 0.0064(8) 0.0053(8)
O1 0.0171(12) 0.0088(11) 0.0142(12) 0.0059(9) 0.0043(10) 0.0058(9)
O2 0.0164(12) 0.0172(12) 0.0093(11) 0.0074(10) 0.0031(10) 0.0021(10)
O3 0.0112(11) 0.0094(11) 0.0101(11) 0.0057(9) 0.0054(9) 0.0061(9)
O4 0.0089(10) 0.0066(10) 0.0047(10) 0.0017(8) 0.0016(8) 0.0020(8)
O5 0.0093(10) 0.0089(10) 0.0061(10) 0.0032(8) 0.0018(8) 0.0029(8)
O6 0.0113(11) 0.0162(12) 0.0103(11) 0.0062(10) 0.0031(9) 0.0035(9)
O7 0.0111(11) 0.0137(12) 0.0130(11) 0.0075(10) 0.0055(9) 0.0036(9)
O8 0.0080(10) 0.0068(10) 0.0079(10) 0.0024(8) 0.0013(8) 0.0014(8)
O9 0.0079(10) 0.0057(10) 0.0059(10) 0.0037(8) 0.0008(8) 0.0010(8)
O10 0.0113(11) 0.0110(11) 0.0118(11) 0.0048(9) 0.0054(9) 0.0036(9)
O11 0.0140(11) 0.0072(11) 0.0115(11) 0.0047(9) 0.0055(9) 0.0051(9)
O12 0.0082(10) 0.0086(10) 0.0083(10) 0.0034(9) 0.0022(8) 0.0016(8)
O13 0.0098(11) 0.0134(11) 0.0098(11) 0.0050(9) 0.0042(9) 0.0031(9)
O14 0.0141(12) 0.0134(12) 0.0152(12) 0.0038(10) 0.0086(10) 0.0043(10)
O15 0.0388(17) 0.0209(14) 0.0133(12) 0.0092(11) 0.0104(12) 0.0160(13)
O16 0.0177(13) 0.0240(14) 0.0128(12) 0.0074(10) 0.0049(10) 0.0117(11)
N1 0.0124(13) 0.0099(13) 0.0103(13) 0.0030(11) 0.0051(11) 0.0020(11)
N2 0.0123(13) 0.0127(14) 0.0094(13) 0.0049(11) 0.0028(11) 0.0041(11)
N3 0.0119(14) 0.0176(15) 0.0173(15) 0.0088(12) 0.0043(12) 0.0051(12)
N4 0.0106(13) 0.0129(14) 0.0097(13) 0.0056(11) 0.0051(11) 0.0038(11)
C1 0.0185(17) 0.0141(16) 0.0125(16) 0.0069(13) 0.0076(14) 0.0038(13)
C2 0.0176(17) 0.0121(16) 0.0118(15) 0.0064(13) 0.0041(13) 0.0049(13)
C3 0.0105(15) 0.0142(16) 0.0146(16) 0.0053(13) 0.0028(13) 0.0008(13)
C4 0.0118(15) 0.0157(16) 0.0150(16) 0.0074(13) 0.0047(13) 0.0020(13)
C5 0.0183(17) 0.0095(15) 0.0096(15) 0.0044(12) 0.0055(13) 0.0024(13)
C6 0.0179(16) 0.0071(14) 0.0122(15) 0.0041(12) 0.0078(13) 0.0037(12)

loop_
_atom_type_symbol
_atom_type_scat_dispersion_real
_atom_type_scat_dispersion_imag
_atom_type_scat_Cromer_Mann_a1
_atom_type_scat_Cromer_Mann_b1
_atom_type_scat_Cromer_Mann_a2
_atom_type_scat_Cromer_Mann_b2
_atom_type_scat_Cromer_Mann_a3
_atom_type_scat_Cromer_Mann_b3
_atom_type_scat_Cromer_Mann_a4
_atom_type_scat_Cromer_Mann_b4
_atom_type_scat_Cromer_Mann_c
_atom_type_scat_source
C 0.0033 0.0016 2.3100 20.8439 1.0200 10.2075 1.5886 0.5687 0.8650 51.6512 0.2156 'International Tables Vol C 4.2.6.8 and 6.1.1.4'
H 0.0000 0.0000 0.4930 10.5109 0.3229 26.1257 0.1402 3.1424 0.0408 57.7998 0.0030 'International Tables Vol C 4.2.6.8 and 6.1.1.4'
N 0.0061 0.0033 12.2126 0.0057 3.1322 9.8933 2.0125 28.9975 1.1663 0.5826 -11.5290 'International Tables Vol C 4.2.6.8 and 6.1.1.4'
O 0.0106 0.0060 3.0485 13.2771 2.2868 5.7011 1.5463 0.3239 0.8670 32.9089 0.2508 'International Tables Vol C 4.2.6.8 and 6.1.1.4'
F 0.0171 0.0103 3.5392 10.2825 2.6412 4.2944 1.5170 0.2615 1.0243 26.1476 0.2776 'International Tables Vol C 4.2.6.8 and 6.1.1.4'
Mo -1.6832 0.6857 3.7025 0.2772 17.2356 1.0958 12.8876 11.0040 3.7429 61.6584 4.3875 'International Tables Vol C 4.2.6.8 and 6.1.1.4'

loop_
_geom_angle_atom_site_label_1
_geom_angle_site_symmetry_1
_geom_angle_atom_site_label_2
_geom_angle_site_symmetry_2
_geom_angle_atom_site_label_3
_geom_angle_site_symmetry_3
_geom_angle
_geom_angle_publ_flag
Mo2 . Mo1 . Mo4 . 63.69(3) yes
Mo2 . Mo1 . F1 . 127.67(6) yes
Mo4 . Mo1 . F1 . 74.71(6) yes
Mo2 . Mo1 . O1 . 133.82(8) yes
Mo4 . Mo1 . O1 . 131.68(9) yes
F1 . Mo1 . O1 . 97.34(11) yes
Mo2 . Mo1 . O2 . 89.00(9) yes
Mo4 . Mo1 . O2 . 120.78(9) yes
F1 . Mo1 . O2 . 86.11(11) yes
O1 . Mo1 . O2 . 105.68(12) yes
Mo2 . Mo1 . O3 . 33.80(7) yes
Mo4 . Mo1 . O3 . 84.42(7) yes
F1 . Mo1 . O3 . 158.62(9) yes
O1 . Mo1 . O3 . 100.02(11) yes
O2 . Mo1 . O3 . 101.01(12) yes
Mo2 . Mo1 . O4 . 44.53(6) yes
Mo4 . Mo1 . O4 . 32.26(6) yes
F1 . Mo1 . O4 . 83.50(8) yes
O1 . Mo1 . O4 . 163.04(10) yes
O2 . Mo1 . O4 . 91.28(11) yes
Mo2 . Mo1 . O5 . 86.96(7) yes
Mo4 . Mo1 . O5 . 37.76(6) yes
F1 . Mo1 . O5 . 77.89(9) yes
O1 . Mo1 . O5 . 93.97(11) yes
O2 . Mo1 . O5 . 156.12(11) yes
O3 . Mo1 . O4 . 76.26(9) yes
O3 . Mo1 . O5 . 88.51(10) yes
O4 . Mo1 . O5 . 69.57(9) yes
Mo1 . Mo2 . Mo3 . 120.86(3) yes
Mo1 . Mo2 . O3 . 31.92(7) yes
Mo3 . Mo2 . O3 . 126.27(7) yes
Mo1 . Mo2 . O4 . 44.38(6) yes
Mo3 . Mo2 . O4 . 86.82(6) yes
O3 . Mo2 . O4 . 74.32(9) yes
Mo1 . Mo2 . O6 . 89.20(9) yes
Mo3 . Mo2 . O6 . 131.15(9) yes
O3 . Mo2 . O6 . 100.00(11) yes
O4 . Mo2 . O6 . 92.21(10) yes
Mo1 . Mo2 . O7 . 126.17(8) yes
Mo3 . Mo2 . O7 . 88.44(8) yes
O3 . Mo2 . O7 . 94.30(11) yes
O4 . Mo2 . O7 . 161.46(10) yes
O6 . Mo2 . O7 . 104.34(12) yes
Mo1 . Mo2 . O8 . 128.24(7) yes
Mo3 . Mo2 . O8 . 33.17(7) yes
O3 . Mo2 . O8 . 152.13(10) yes
O4 . Mo2 . O8 . 84.02(9) yes
O6 . Mo2 . O8 . 98.13(11) yes
Mo1 . Mo2 . O9 . 85.36(7) yes
Mo3 . Mo2 . O9 . 42.82(6) yes
O3 . Mo2 . O9 . 83.46(9) yes
O4 . Mo2 . O9 . 73.06(8) yes
O6 . Mo2 . O9 . 163.49(10) yes
O7 . Mo2 . O8 . 101.51(11) yes
O7 . Mo2 . O9 . 91.41(10) yes
O8 . Mo2 . O9 . 73.44(9) yes
Mo2 . Mo3 . O5 2_556 117.58(7) yes
Mo2 . Mo3 . Mo4 . 62.52(2) yes
O5 2_556 Mo3 . Mo4 . 75.69(7) yes
Mo2 . Mo3 . O8 . 32.75(7) yes
O5 2_556 Mo3 . O8 . 145.62(10) yes
Mo4 . Mo3 . O8 . 72.87(7) yes
Mo2 . Mo3 . O9 . 44.58(6) yes
O5 2_556 Mo3 . O9 . 73.06(9) yes
Mo4 . Mo3 . O9 . 43.90(6) yes
O8 . Mo3 . O9 . 74.74(9) yes
Mo2 . Mo3 . O10 . 90.53(8) yes
O5 2_556 Mo3 . O10 . 99.13(11) yes
Mo4 . Mo3 . O10 . 143.75(8) yes
O8 . Mo3 . O10 . 97.98(11) yes
O9 . Mo3 . O10 . 99.97(10) yes
Mo2 . Mo3 . O11 . 134.04(8) yes
O5 2_556 Mo3 . O11 . 102.47(11) yes
Mo4 . Mo3 . O11 . 111.03(8) yes
O8 . Mo3 . O11 . 101.50(11) yes
O9 . Mo3 . O11 . 154.90(10) yes
Mo2 . Mo3 . O12 . 82.10(6) yes
O5 2_556 Mo3 . O12 . 80.39(9) yes
Mo4 . Mo3 . O12 . 27.66(6) yes
O8 . Mo3 . O12 . 78.28(9) yes
O9 . Mo3 . O12 . 71.53(8) yes
O10 . Mo3 . O11 . 105.14(11) yes
O10 . Mo3 . O12 . 171.31(10) yes
O11 . Mo3 . O12 . 83.38(10) yes
Mo1 . Mo4 . Mo4 2_556 94.52(2) yes
Mo1 . Mo4 . Mo3 . 110.74(2) yes
Mo4 2_556 Mo4 . Mo3 . 55.77(2) yes
Mo1 . Mo4 . O9 2_556 110.77(7) yes
Mo4 2_556 Mo4 . O9 2_556 43.13(7) yes
Mo3 . Mo4 . O9 2_556 88.19(7) yes
Mo1 . Mo4 . O4 . 39.40(7) yes
Mo4 2_556 Mo4 . O4 . 106.71(7) yes
Mo3 . Mo4 . O4 . 86.65(8) yes
O9 2_556 Mo4 . O4 . 143.01(10) yes
Mo1 . Mo4 . O5 . 37.69(6) yes
Mo4 2_556 Mo4 . O5 . 74.26(6) yes
Mo3 . Mo4 . O5 . 119.52(6) yes
O9 2_556 Mo4 . O5 . 74.35(9) yes
O4 . Mo4 . O5 . 76.57(10) yes
Mo1 . Mo4 . O9 . 80.02(6) yes
Mo4 2_556 Mo4 . O9 . 33.36(5) yes
Mo3 . Mo4 . O9 . 39.24(5) yes
O9 2_556 Mo4 . O9 . 76.49(10) yes
O4 . Mo4 . O9 . 76.50(9) yes
Mo1 . Mo4 . O12 . 137.33(8) yes
Mo4 2_556 Mo4 . O12 . 86.00(8) yes
Mo3 . Mo4 . O12 . 38.19(7) yes
O9 2_556 Mo4 . O12 . 98.51(10) yes
O4 . Mo4 . O12 . 99.74(11) yes
Mo1 . Mo4 . O13 . 98.79(8) yes
Mo4 2_556 Mo4 . O13 . 146.38(8) yes
Mo3 . Mo4 . O13 . 142.18(8) yes
O9 2_556 Mo4 . O13 . 103.27(11) yes
O4 . Mo4 . O13 . 103.10(11) yes
O5 . Mo4 . O9 . 80.28(8) yes
O5 . Mo4 . O12 . 157.61(9) yes
O9 . Mo4 . O12 . 77.40(9) yes
O5 . Mo4 . O13 . 98.29(10) yes
O9 . Mo4 . O13 . 178.57(10) yes
O12 . Mo4 . O13 . 104.03(11) yes
Mo2 . O3 . Mo1 . 114.28(11) yes
Mo2 . O4 . Mo1 . 91.09(8) yes
Mo2 . O4 . Mo4 . 113.51(10) yes
Mo1 . O4 . Mo4 . 108.34(10) yes
Mo4 . O5 . Mo1 . 104.55(10) yes
Mo4 . O5 . Mo3 2_556 105.17(11) yes
Mo1 . O5 . Mo3 2_556 149.99(13) yes
Mo3 . O8 . Mo2 . 114.09(11) yes
Mo2 . O9 . Mo4 . 95.76(8) yes
Mo2 . O9 . Mo3 . 92.61(9) yes
Mo4 . O9 . Mo3 . 96.86(9) yes
Mo2 . O9 . Mo4 2_556 154.14(12) yes
Mo4 . O9 . Mo4 2_556 103.51(10) yes
Mo3 . O9 . Mo4 2_556 101.91(10) yes
Mo3 . O12 . Mo4 . 114.14(11) yes
C1 . N1 . C3 . 111.5(3) yes
C1 . N1 . C5 . 109.6(3) yes
C3 . N1 . C5 . 110.6(3) yes
N1 . C1 . C2 . 110.8(3) yes
C1 . C2 . N2 . 110.7(3) yes
N1 . C3 . C4 . 113.3(3) yes
C3 . C4 . N3 . 112.0(3) yes
N1 . C5 . C6 . 110.2(3) yes
C5 . C6 . N4 . 112.0(3) yes

loop_
_geom_bond_atom_site_label_1
_geom_bond_site_symmetry_1
_geom_bond_atom_site_label_2
_geom_bond_site_symmetry_2
_geom_bond_distance
_geom_bond_publ_flag
Mo1 . Mo2 . 3.2306(9) yes
Mo1 . Mo4 . 3.3796(8) yes
Mo1 . F1 . 2.030(2) yes
Mo1 . O1 . 1.716(2) yes
Mo1 . O2 . 1.718(3) yes
Mo1 . O3 . 1.874(2) yes
Mo1 . O4 . 2.260(2) yes
Mo1 . O5 . 2.135(2) yes
Mo2 . Mo3 . 3.2479(7) yes
Mo2 . O3 . 1.972(2) yes
Mo2 . O4 . 2.266(2) yes
Mo2 . O6 . 1.705(2) yes
Mo2 . O7 . 1.736(2) yes
Mo2 . O8 . 1.924(2) yes
Mo2 . O9 . 2.282(2) yes
Mo3 . O5 2_556 1.929(2) yes
Mo3 . Mo4 . 3.4680(9) yes
Mo3 . O8 . 1.946(2) yes
Mo3 . O9 . 2.210(2) yes
Mo3 . O10 . 1.715(2) yes
Mo3 . O11 . 1.720(2) yes
Mo3 . O12 . 2.350(2) yes
Mo4 . Mo4 2_556 3.4446(8) yes
Mo4 . O9 2_556 1.948(2) yes
Mo4 . O4 . 1.900(2) yes
Mo4 . O5 . 2.138(2) yes
Mo4 . O9 . 2.422(2) yes
Mo4 . O12 . 1.764(2) yes
Mo4 . O13 . 1.699(2) yes
O14 . H1 . 1.000 no
O14 . H2 . 1.000 no
O15 . H3 . 1.000 no
O15 . H4 . 1.000 no
O16 . H5 . 1.000 no
O16 . H6 . 1.000 no
N1 . C1 . 1.474(4) yes
N1 . C3 . 1.474(4) yes
N1 . C5 . 1.476(4) yes
N2 . C2 . 1.497(4) yes
N2 . H11 . 1.000 no
N2 . H12 . 1.000 no
N2 . H13 . 1.000 no
N3 . C4 . 1.500(4) yes
N3 . H18 . 1.000 no
N3 . H19 . 1.000 no
N3 . H20 . 1.000 no
N4 . C6 . 1.487(4) yes
N4 . H25 . 1.000 no
N4 . H26 . 1.000 no
N4 . H27 . 1.000 no
C1 . C2 . 1.523(5) yes
C1 . H7 . 0.974 no
C1 . H8 . 0.972 no
C2 . H9 . 0.968 no
C2 . H10 . 0.968 no
C3 . C4 . 1.520(5) yes
C3 . H14 . 0.977 no
C3 . H15 . 0.973 no
C4 . H16 . 0.969 no
C4 . H17 . 0.973 no
C5 . C6 . 1.513(4) yes
C5 . H21 . 0.973 no
C5 . H22 . 0.967 no
C6 . H23 . 0.964 no
C6 . H24 . 0.963 no

loop_
_geom_hbond_atom_site_label_D
_geom_hbond_site_symmetry_D
_geom_hbond_atom_site_label_H
_geom_hbond_site_symmetry_H
_geom_hbond_atom_site_label_A
_geom_hbond_site_symmetry_A
_geom_hbond_angle_DHA
_geom_hbond_distance_DH
_geom_hbond_distance_HA
_geom_hbond_distance_DA
_geom_hbond_publ_flag
O14 . H1 . O10 2_667 122 1.00 2.15 2.818(2) yes
O14 . H2 . O7 1_566 163 1.00 1.88 2.851(2) yes
O15 . H3 . O1 1_565 159 1.00 1.89 2.849(2) yes
O15 . H4 . O8 . 163 1.00 1.97 2.938(2) yes
O16 . H6 . O13 . 135 1.00 2.06 2.859(2) yes
N2 . H12 . O4 . 142 1.00 2.00 2.851(2) yes
N2 . H13 . O16 . 164 1.00 1.81 2.788(2) yes
N3 . H19 . O14 2_668 140 1.00 2.03 2.868(2) yes
N3 . H20 . O16 2_557 152 1.00 2.10 3.020(2) yes
N4 . H25 . O11 1_556 133 1.00 2.09 2.871(2) yes
N4 . H26 . O14 . 170 1.00 1.81 2.801(2) yes
N4 . H27 . O12 2_567 160 1.00 1.86 2.823(2) yes
